data_4023184
loop_
_publ_author_name
'Pinhong Chen'
'Junhua Wang'
'Kun Liu'
'Chaozhong Li'

_publ_section_title
;
 Synthesis and Structural Revision of (\+-)-Laurentristich-4-ol
;
_journal_name_full 'Journal of Organic Chemistry'
_journal_page_first 339
_journal_page_last 341
_journal_paper_doi 10.1021/jo7021247
_journal_volume 73
_journal_year 2008
_chemical_formula_sum 'C17 H20 O3'
_chemical_formula_weight 272.33
_chemical_name_systematic
; 
 ? 
;
_space_group_IT_number 14
_symmetry_cell_setting monoclinic
_symmetry_space_group_name_Hall '-P 2yn'
_symmetry_space_group_name_H-M 'P 1 21/n 1'
_atom_sites_solution_hydrogens geom
_atom_sites_solution_primary direct
_atom_sites_solution_secondary difmap
_audit_creation_method SHELXL-97
_cell_angle_alpha 90.00
_cell_angle_beta 103.667(2)
_cell_angle_gamma 90.00
_cell_formula_units_Z 4
_cell_length_a 12.4762(15)
_cell_length_b 6.1157(8)
_cell_length_c 19.823(3)
_cell_measurement_reflns_used 1670
_cell_measurement_temperature 293(2)
_cell_measurement_theta_max 43.272
_cell_measurement_theta_min 4.372
_cell_volume 1469.7(3)
_computing_cell_refinement 'Bruker SMART'
_computing_data_collection 'Bruker SMART'
_computing_data_reduction 'Bruker SHELXTL'
_computing_molecular_graphics 'Bruker SHELXTL'
_computing_publication_material 'Bruker SHELXTL'
_computing_structure_refinement 'SHELXL-97 (Sheldrick, 1997)'
_computing_structure_solution 'SHELXS-97 (Sheldrick, 1990)'
_diffrn_ambient_temperature 293(2)
_diffrn_measured_fraction_theta_full 0.995
_diffrn_measured_fraction_theta_max 0.995
_diffrn_measurement_device_type 'CCD area detector'
_diffrn_measurement_method 'phi and omega scans'
_diffrn_radiation_monochromator graphite
_diffrn_radiation_source 'fine-focus sealed tube'
_diffrn_radiation_type MoK\a
_diffrn_radiation_wavelength 0.71073
_diffrn_reflns_av_R_equivalents 0.0791
_diffrn_reflns_av_sigmaI/netI 0.0743
_diffrn_reflns_limit_h_max 14
_diffrn_reflns_limit_h_min -15
_diffrn_reflns_limit_k_max 7
_diffrn_reflns_limit_k_min -7
_diffrn_reflns_limit_l_max 20
_diffrn_reflns_limit_l_min -24
_diffrn_reflns_number 7354
_diffrn_reflns_theta_full 25.50
_diffrn_reflns_theta_max 25.50
_diffrn_reflns_theta_min 1.76
_exptl_absorpt_coefficient_mu 0.083
_exptl_absorpt_correction_T_max 1.00000
_exptl_absorpt_correction_T_min 0.69058
_exptl_absorpt_correction_type empirical
_exptl_crystal_colour colorless
_exptl_crystal_density_diffrn 1.231
_exptl_crystal_density_method 'not measured'
_exptl_crystal_description prismatic
_exptl_crystal_F_000 584
_exptl_crystal_size_max 0.505
_exptl_crystal_size_mid 0.427
_exptl_crystal_size_min 0.267
_refine_diff_density_max 0.955
_refine_diff_density_min -0.406
_refine_diff_density_rms 0.080
_refine_ls_extinction_method none
_refine_ls_goodness_of_fit_ref 1.120
_refine_ls_hydrogen_treatment constr
_refine_ls_matrix_type full
_refine_ls_number_parameters 184
_refine_ls_number_reflns 2719
_refine_ls_number_restraints 1
_refine_ls_restrained_S_all 1.171
_refine_ls_R_factor_all 0.1257
_refine_ls_R_factor_gt 0.0967
_refine_ls_shift/su_max 0.001
_refine_ls_shift/su_mean 0.000
_refine_ls_structure_factor_coef Fsqd
_refine_ls_weighting_details 'calc w=1/[\s^2^(Fo^2^)+(0.2000P)^2^+0.0000P] where P=(Fo^2^+2Fc^2^)/3'
_refine_ls_weighting_scheme calc
_refine_ls_wR_factor_gt 0.2966
_refine_ls_wR_factor_ref 0.3243
_reflns_number_gt 1662
_reflns_number_total 2719
_reflns_threshold_expression >2sigma(I)
_cod_data_source_file jo7021247-File001.cif
_cod_data_source_block cd26510
_cod_depositor_comments
;
The following automatic conversions were performed:
'_symmetry_cell_setting' value 'Monoclinic' changed to 'monoclinic'
according to '/home/saulius/struct/CIF-dictionaries/cif_core.dic'
dictionary named 'cif_core.dic' version 2.4.1 from 2010-06-29.

Automatic conversion script
Id: cif_fix_enum 1527 2010-12-29 10:47:43Z saulius 
;
_cod_original_sg_symbol_H-M 'P 21/n'
_cod_database_code 4023184

loop_
_symmetry_equiv_pos_as_xyz
'x, y, z'
'-x+1/2, y+1/2, -z+1/2'
'-x, -y, -z'
'x-1/2, -y-1/2, z-1/2'

loop_
_atom_site_label
_atom_site_type_symbol
_atom_site_fract_x
_atom_site_fract_y
_atom_site_fract_z
_atom_site_U_iso_or_equiv
_atom_site_adp_type
_atom_site_occupancy
_atom_site_symmetry_multiplicity
_atom_site_calc_flag
_atom_site_refinement_flags
_atom_site_disorder_assembly
_atom_site_disorder_group
O1 O 0.5122(2) 0.5208(4) 0.15827(18) 0.0777(10) Uani 1 1 d . . .
O2 O 0.8518(2) 1.0614(5) 0.13669(13) 0.0633(9) Uani 1 1 d . . .
O3 O 0.8623(5) 0.9189(10) 0.0369(3) 0.193(3) Uani 1 1 d . . .
C1 C 0.3269(4) 0.5287(8) 0.0895(3) 0.0773(13) Uani 1 1 d . . .
C2 C 0.2685(4) 0.3608(8) 0.1225(3) 0.0776(13) Uani 1 1 d . . .
H2A H 0.2358 0.2371 0.0945 0.093 Uiso 1 1 calc R . .
H2B H 0.2981 0.3284 0.1713 0.093 Uiso 1 1 calc R . .
C3 C 0.2191(3) 0.5769(8) 0.1044(3) 0.0827(15) Uani 1 1 d . . .
H3 H 0.1530 0.5935 0.0666 0.099 Uiso 1 1 calc R . .
C4 C 0.2391(5) 0.7289(10) 0.1683(3) 0.110(2) Uani 1 1 d . . .
H4A H 0.2194 0.8785 0.1545 0.131 Uiso 1 1 calc R . .
H4B H 0.1961 0.6819 0.2005 0.131 Uiso 1 1 calc R . .
C5 C 0.3596(5) 0.7099(9) 0.2002(3) 0.0909(16) Uani 1 1 d D . .
H5A H 0.3743 0.5922 0.2340 0.109 Uiso 1 1 calc R . .
H5B H 0.3886 0.8453 0.2228 0.109 Uiso 1 1 calc R . .
C6 C 0.4126(3) 0.6578(7) 0.1349(3) 0.0782(14) Uani 1 1 d D . .
C7 C 0.4528(3) 0.8661(7) 0.1050(3) 0.0700(12) Uani 1 1 d . . .
H7A H 0.4257 0.8721 0.0550 0.084 Uiso 1 1 calc R . .
H7B H 0.4288 0.9961 0.1253 0.084 Uiso 1 1 calc R . .
C8 C 0.5757(3) 0.8459(6) 0.12470(18) 0.0502(9) Uani 1 1 d . . .
C9 C 0.6024(3) 0.6438(6) 0.15534(18) 0.0519(10) Uani 1 1 d . . .
C10 C 0.7093(3) 0.5757(6) 0.17957(18) 0.0526(9) Uani 1 1 d . . .
H10 H 0.7247 0.4389 0.2001 0.063 Uiso 1 1 calc R . .
C11 C 0.7935(3) 0.7138(6) 0.17297(17) 0.0510(9) Uani 1 1 d . . .
C12 C 0.7671(3) 0.9139(6) 0.14172(17) 0.0512(10) Uani 1 1 d . . .
C13 C 0.6590(3) 0.9824(6) 0.11780(18) 0.0515(9) Uani 1 1 d . . .
H13 H 0.6434 1.1192 0.0974 0.062 Uiso 1 1 calc R . .
C14 C 0.3457(6) 0.4971(9) 0.0209(3) 0.1042(19) Uani 1 1 d . . .
H14A H 0.3854 0.6201 0.0090 0.156 Uiso 1 1 calc R . .
H14B H 0.2762 0.4839 -0.0122 0.156 Uiso 1 1 calc R . .
H14C H 0.3880 0.3663 0.0204 0.156 Uiso 1 1 calc R . .
C15 C 0.9142(3) 0.6479(9) 0.2021(2) 0.0759(13) Uani 1 1 d . . .
H15A H 0.9534 0.6559 0.1659 0.114 Uiso 1 1 calc R . .
H15B H 0.9173 0.5011 0.2196 0.114 Uiso 1 1 calc R . .
H15C H 0.9475 0.7455 0.2390 0.114 Uiso 1 1 calc R . .
C16 C 0.8949(4) 1.0460(10) 0.0810(3) 0.0935(18) Uani 1 1 d . . .
C17 C 0.9824(4) 1.2083(10) 0.0821(3) 0.0996(19) Uani 1 1 d . . .
H17A H 1.0174 1.1789 0.0448 0.149 Uiso 1 1 calc R . .
H17B H 1.0360 1.1998 0.1256 0.149 Uiso 1 1 calc R . .
H17C H 0.9507 1.3522 0.0765 0.149 Uiso 1 1 calc R . .

loop_
_atom_site_aniso_label
_atom_site_aniso_U_11
_atom_site_aniso_U_22
_atom_site_aniso_U_33
_atom_site_aniso_U_23
_atom_site_aniso_U_13
_atom_site_aniso_U_12
O1 0.0466(16) 0.0627(18) 0.120(3) 0.0381(16) 0.0124(15) -0.0045(12)
O2 0.0583(16) 0.0792(19) 0.0597(16) -0.0177(13) 0.0288(13) -0.0250(13)
O3 0.222(5) 0.262(6) 0.144(4) -0.146(4) 0.144(4) -0.184(5)
C1 0.072(3) 0.085(3) 0.078(3) 0.009(2) 0.023(2) -0.007(2)
C2 0.067(3) 0.078(3) 0.087(3) 0.013(2) 0.018(2) -0.024(2)
C3 0.046(2) 0.089(4) 0.109(4) -0.006(3) 0.012(2) -0.013(2)
C4 0.117(5) 0.104(4) 0.128(5) -0.006(4) 0.071(4) -0.003(4)
C5 0.097(4) 0.100(4) 0.075(3) -0.002(3) 0.019(3) -0.015(3)
C6 0.047(2) 0.068(3) 0.114(4) 0.019(2) 0.009(2) -0.006(2)
C7 0.051(2) 0.059(2) 0.095(3) 0.016(2) 0.005(2) -0.0045(19)
C8 0.051(2) 0.050(2) 0.051(2) 0.0059(15) 0.0154(16) -0.0022(16)
C9 0.047(2) 0.054(2) 0.057(2) 0.0094(16) 0.0174(16) -0.0066(16)
C10 0.053(2) 0.055(2) 0.050(2) 0.0061(16) 0.0118(16) 0.0064(17)
C11 0.047(2) 0.064(2) 0.0443(19) -0.0070(16) 0.0154(15) 0.0028(17)
C12 0.052(2) 0.063(2) 0.0448(19) -0.0125(16) 0.0243(16) -0.0154(17)
C13 0.055(2) 0.049(2) 0.054(2) 0.0031(15) 0.0184(17) -0.0039(16)
C14 0.141(5) 0.115(4) 0.072(3) 0.003(3) 0.055(3) -0.010(4)
C15 0.046(2) 0.099(3) 0.080(3) -0.014(2) 0.010(2) 0.008(2)
C16 0.085(3) 0.132(4) 0.081(3) -0.043(3) 0.056(3) -0.054(3)
C17 0.088(3) 0.133(4) 0.094(4) -0.039(3) 0.055(3) -0.056(3)

loop_
_atom_type_symbol
_atom_type_description
_atom_type_scat_dispersion_real
_atom_type_scat_dispersion_imag
_atom_type_scat_source
C C 0.0033 0.0016 'International Tables Vol C Tables 4.2.6.8 and 6.1.1.4'
H H 0.0000 0.0000 'International Tables Vol C Tables 4.2.6.8 and 6.1.1.4'
O O 0.0106 0.0060 'International Tables Vol C Tables 4.2.6.8 and 6.1.1.4'

loop_
_geom_angle_atom_site_label_1
_geom_angle_atom_site_label_2
_geom_angle_atom_site_label_3
_geom_angle
_geom_angle_site_symmetry_1
_geom_angle_site_symmetry_3
_geom_angle_publ_flag
C9 O1 C6 108.3(3) . . ?
C16 O2 C12 117.8(3) . . ?
C14 C1 C6 113.3(4) . . ?
C14 C1 C3 125.0(5) . . ?
C6 C1 C3 109.8(4) . . ?
C14 C1 C2 121.6(5) . . ?
C6 C1 C2 117.6(4) . . ?
C3 C1 C2 59.2(3) . . ?
C3 C2 C1 59.6(3) . . ?
C3 C2 H2A 117.8 . . ?
C1 C2 H2A 117.8 . . ?
C3 C2 H2B 117.8 . . ?
C1 C2 H2B 117.8 . . ?
H2A C2 H2B 114.9 . . ?
C2 C3 C1 61.2(3) . . ?
C2 C3 C4 111.4(5) . . ?
C1 C3 C4 107.9(4) . . ?
C2 C3 H3 120.6 . . ?
C1 C3 H3 120.6 . . ?
C4 C3 H3 120.6 . . ?
C5 C4 C3 104.6(4) . . ?
C5 C4 H4A 110.8 . . ?
C3 C4 H4A 110.8 . . ?
C5 C4 H4B 110.8 . . ?
C3 C4 H4B 110.8 . . ?
H4A C4 H4B 108.9 . . ?
C4 C5 C6 103.7(4) . . ?
C4 C5 H5A 111.0 . . ?
C6 C5 H5A 111.0 . . ?
C4 C5 H5B 111.0 . . ?
C6 C5 H5B 111.0 . . ?
H5A C5 H5B 109.0 . . ?
C1 C6 O1 109.0(4) . . ?
C1 C6 C7 118.0(4) . . ?
O1 C6 C7 105.3(3) . . ?
C1 C6 C5 102.9(4) . . ?
O1 C6 C5 109.4(4) . . ?
C7 C6 C5 112.2(4) . . ?
C8 C7 C6 103.8(3) . . ?
C8 C7 H7A 111.0 . . ?
C6 C7 H7A 111.0 . . ?
C8 C7 H7B 111.0 . . ?
C6 C7 H7B 111.0 . . ?
H7A C7 H7B 109.0 . . ?
C13 C8 C9 118.7(3) . . ?
C13 C8 C7 133.0(3) . . ?
C9 C8 C7 108.3(3) . . ?
O1 C9 C10 124.1(3) . . ?
O1 C9 C8 113.3(3) . . ?
C10 C9 C8 122.6(3) . . ?
C9 C10 C11 118.7(3) . . ?
C9 C10 H10 120.6 . . ?
C11 C10 H10 120.6 . . ?
C12 C11 C10 118.8(3) . . ?
C12 C11 C15 120.8(4) . . ?
C10 C11 C15 120.4(3) . . ?
C11 C12 C13 122.2(3) . . ?
C11 C12 O2 119.8(3) . . ?
C13 C12 O2 117.9(3) . . ?
C8 C13 C12 118.9(3) . . ?
C8 C13 H13 120.5 . . ?
C12 C13 H13 120.5 . . ?
C1 C14 H14A 109.5 . . ?
C1 C14 H14B 109.5 . . ?
H14A C14 H14B 109.5 . . ?
C1 C14 H14C 109.5 . . ?
H14A C14 H14C 109.5 . . ?
H14B C14 H14C 109.5 . . ?
C11 C15 H15A 109.5 . . ?
C11 C15 H15B 109.5 . . ?
H15A C15 H15B 109.5 . . ?
C11 C15 H15C 109.5 . . ?
H15A C15 H15C 109.5 . . ?
H15B C15 H15C 109.5 . . ?
O3 C16 O2 121.8(4) . . ?
O3 C16 C17 125.8(4) . . ?
O2 C16 C17 112.4(4) . . ?
C16 C17 H17A 109.5 . . ?
C16 C17 H17B 109.5 . . ?
H17A C17 H17B 109.5 . . ?
C16 C17 H17C 109.5 . . ?
H17A C17 H17C 109.5 . . ?
H17B C17 H17C 109.5 . . ?

loop_
_geom_bond_atom_site_label_1
_geom_bond_atom_site_label_2
_geom_bond_distance
_geom_bond_site_symmetry_2
_geom_bond_publ_flag
O1 C9 1.366(4) . ?
O1 C6 1.479(5) . ?
O2 C16 1.340(5) . ?
O2 C12 1.411(4) . ?
O3 C16 1.169(5) . ?
C1 C14 1.446(6) . ?
C1 C6 1.457(7) . ?
C1 C3 1.474(6) . ?
C1 C2 1.497(6) . ?
C2 C3 1.467(7) . ?
C2 H2A 0.9700 . ?
C2 H2B 0.9700 . ?
C3 C4 1.543(8) . ?
C3 H3 0.9800 . ?
C4 C5 1.492(8) . ?
C4 H4A 0.9700 . ?
C4 H4B 0.9700 . ?
C5 C6 1.619(7) . ?
C5 H5A 0.9700 . ?
C5 H5B 0.9700 . ?
C6 C7 1.538(6) . ?
C7 C8 1.495(5) . ?
C7 H7A 0.9700 . ?
C7 H7B 0.9700 . ?
C8 C13 1.365(5) . ?
C8 C9 1.383(5) . ?
C9 C10 1.372(5) . ?
C10 C11 1.377(5) . ?
C10 H10 0.9300 . ?
C11 C12 1.376(5) . ?
C11 C15 1.534(5) . ?
C12 C13 1.384(5) . ?
C13 H13 0.9300 . ?
C14 H14A 0.9600 . ?
C14 H14B 0.9600 . ?
C14 H14C 0.9600 . ?
C15 H15A 0.9600 . ?
C15 H15B 0.9600 . ?
C15 H15C 0.9600 . ?
C16 C17 1.472(6) . ?
C17 H17A 0.9600 . ?
C17 H17B 0.9600 . ?
C17 H17C 0.9600 . ?

loop_
_geom_torsion_atom_site_label_1
_geom_torsion_atom_site_label_2
_geom_torsion_atom_site_label_3
_geom_torsion_atom_site_label_4
_geom_torsion
_geom_torsion_site_symmetry_1
_geom_torsion_site_symmetry_2
_geom_torsion_site_symmetry_3
_geom_torsion_site_symmetry_4
_geom_torsion_publ_flag
C14 C1 C2 C3 -114.7(6) . . . . ?
C6 C1 C2 C3 97.7(5) . . . . ?
C1 C2 C3 C4 -99.3(4) . . . . ?
C14 C1 C3 C2 109.0(6) . . . . ?
C6 C1 C3 C2 -111.0(4) . . . . ?
C14 C1 C3 C4 -145.9(5) . . . . ?
C6 C1 C3 C4 -5.9(6) . . . . ?
C2 C1 C3 C4 105.1(5) . . . . ?
C2 C3 C4 C5 49.1(5) . . . . ?
C1 C3 C4 C5 -16.2(6) . . . . ?
C3 C4 C5 C6 29.6(5) . . . . ?
C14 C1 C6 O1 -75.2(5) . . . . ?
C3 C1 C6 O1 139.8(4) . . . . ?
C2 C1 C6 O1 75.0(5) . . . . ?
C14 C1 C6 C7 44.7(6) . . . . ?
C3 C1 C6 C7 -100.4(5) . . . . ?
C2 C1 C6 C7 -165.1(4) . . . . ?
C14 C1 C6 C5 168.7(4) . . . . ?
C3 C1 C6 C5 23.7(5) . . . . ?
C2 C1 C6 C5 -41.1(5) . . . . ?
C9 O1 C6 C1 137.4(4) . . . . ?
C9 O1 C6 C7 10.0(5) . . . . ?
C9 O1 C6 C5 -110.8(4) . . . . ?
C4 C5 C6 C1 -33.3(5) . . . . ?
C4 C5 C6 O1 -149.1(4) . . . . ?
C4 C5 C6 C7 94.5(5) . . . . ?
C1 C6 C7 C8 -130.9(4) . . . . ?
O1 C6 C7 C8 -9.1(5) . . . . ?
C5 C6 C7 C8 109.8(4) . . . . ?
C6 C7 C8 C13 -174.9(4) . . . . ?
C6 C7 C8 C9 5.4(5) . . . . ?
C6 O1 C9 C10 173.5(4) . . . . ?
C6 O1 C9 C8 -7.0(5) . . . . ?
C13 C8 C9 O1 -179.0(3) . . . . ?
C7 C8 C9 O1 0.8(5) . . . . ?
C13 C8 C9 C10 0.5(6) . . . . ?
C7 C8 C9 C10 -179.7(4) . . . . ?
O1 C9 C10 C11 179.3(3) . . . . ?
C8 C9 C10 C11 -0.2(6) . . . . ?
C9 C10 C11 C12 -0.6(5) . . . . ?
C9 C10 C11 C15 177.5(3) . . . . ?
C10 C11 C12 C13 1.1(5) . . . . ?
C15 C11 C12 C13 -177.0(3) . . . . ?
C10 C11 C12 O2 177.7(3) . . . . ?
C15 C11 C12 O2 -0.4(5) . . . . ?
C16 O2 C12 C11 88.3(5) . . . . ?
C16 O2 C12 C13 -95.1(5) . . . . ?
C9 C8 C13 C12 -0.1(5) . . . . ?
C7 C8 C13 C12 -179.8(4) . . . . ?
C11 C12 C13 C8 -0.8(5) . . . . ?
O2 C12 C13 C8 -177.4(3) . . . . ?
C12 O2 C16 O3 1.8(9) . . . . ?
C12 O2 C16 C17 -179.9(4) . . . . ?
